data_7159682
loop_
_publ_author_name
'Mukhopadhyay, Subhamoy'
'Khaitan, Bhavya'
'Gandhi, Shikha'

_publ_section_title
;
 Synthesis of tricyclic oxazinoindolones <i>via</i> Pd-catalyzed
 intramolecular addition of carboxylic acids to alkynes.
;
_journal_issue 47
_journal_name_full 'Organic &amp; biomolecular chemistry'
_journal_page_first 9326
_journal_page_last 9329
_journal_paper_doi 10.1039/d3ob01672b
_journal_volume 21
_journal_year 2023
_chemical_formula_moiety 'C18 H13 N O2'
_chemical_formula_sum 'C18 H13 N O2'
_chemical_formula_weight 275.309
_space_group_crystal_system monoclinic
_space_group_IT_number 14
_space_group_name_Hall '-P 2yn'
_space_group_name_H-M_alt 'P 1 21/n 1'
_symmetry_Int_Tables_number 14
_atom_sites_solution_primary iterative
_audit_creation_date 2023-03-16
_audit_creation_method
;
Olex2 1.5-beta
(compiled 2023.03.06 svn.rbb2c1857 for OlexSys, GUI svn.r6748)
;
_audit_update_record
;
2023-04-15 deposited with the CCDC.	2023-11-14 downloaded from the CCDC.
;
_cell_angle_alpha 90
_cell_angle_beta 96.294(2)
_cell_angle_gamma 90
_cell_formula_units_Z 4
_cell_length_a 7.4846(2)
_cell_length_b 6.6085(2)
_cell_length_c 27.8900(8)
_cell_measurement_reflns_used 6126
_cell_measurement_temperature 100.00(10)
_cell_measurement_theta_max 78.3490
_cell_measurement_theta_min 5.9480
_cell_volume 1371.18(7)
_computing_cell_refinement 'CrysAlisPro 1.171.42.52a (Rigaku OD, 2022)'
_computing_data_collection 'CrysAlisPro 1.171.42.52a (Rigaku OD, 2022)'
_computing_data_reduction 'CrysAlisPro 1.171.42.52a (Rigaku OD, 2022)'
_computing_molecular_graphics 'Olex2 1.5-beta (Dolomanov et al., 2009)'
_computing_publication_material 'Olex2 1.5-beta (Dolomanov et al., 2009)'
_computing_structure_refinement 'olex2.refine 1.5-beta (Bourhis et al., 2015)'
_computing_structure_solution 'olex2.solve 1.5-beta (Bourhis et al., 2015)'
_diffrn_ambient_temperature 100.00(10)
_diffrn_detector_area_resol_mean 5.8140
_diffrn_detector_type 'Pilatus 200K'
_diffrn_measured_fraction_theta_full 0.9976
_diffrn_measured_fraction_theta_max 0.9846
_diffrn_measurement_details
;
List of Runs (angles in degrees, time in seconds):

  # Type    Start    End  Width  t~exp~   \w     \q     \k     \f   Frames
#--------------------------------------------------------------------------
  1  \w    -75.00  15.00   0.50    0.49    --  -38.50 100.00  52.00  180
  2  \w      7.00  86.00   0.50    0.49    --   49.31-100.00 -52.00  158
  3  \w     42.00 107.00   0.50    0.99    --  111.00-100.00 -52.00  130
  4  \w    104.00 178.00   0.50    0.99    --  111.00 100.00  52.00  148
  5  \w   -101.00 -27.00   0.50    0.49    --  -38.50 -57.00 -30.00  148
  6  \w    -42.00  28.00   0.50    0.49    --  -38.50  37.00-150.00  140
  7  \w    -42.00  28.00   0.50    0.49    --  -38.50  37.00 -30.00  140
  8  \w     46.00 116.00   0.50    0.49    --   49.31  37.00-120.00  140
  9  \w     43.00 114.00   0.50    0.99    --  111.00 -30.00  60.00  142
 10  \w    103.00 176.00   0.50    0.99    --  111.00  77.00  30.00  146
 11  \w    107.00 176.00   0.50    0.99    --  111.00  45.00 -60.00  138
 12  \w     48.00 124.00   0.50    0.99    --  111.00 -61.00-180.00  152
 13  \w    108.00 178.00   0.50    0.99    --  111.00  30.00  90.00  140
 14  \w    107.00 176.00   0.50    0.99    --  111.00  45.00-180.00  138
 15  \w     42.00 109.00   0.50    0.99    --  111.00-111.00  60.00  134
 16  \w     47.00 116.00   0.50    0.99    --  111.00 -45.00-120.00  138
 17  \w     47.00 116.00   0.50    0.99    --  111.00 -45.00 150.00  138
 18  \w     43.00 104.00   0.50    0.99    --  111.00-111.00 120.00  122
 19  \w     70.00 104.00   0.50    0.99    --  111.00 -94.00 120.00   68
 20  \w     55.00 118.00   0.50    0.99    --  111.00 -15.00 120.00  126
 21  \w     48.00 114.00   0.50    0.99    --  111.00 -45.00  60.00  132
;
_diffrn_measurement_device 'four-circle diffractometer'
_diffrn_measurement_device_type 'SuperNova, Dual, Cu at home/near, Pilatus 200K'
_diffrn_measurement_method '\w scans'
_diffrn_radiation_type 'Cu K\a'
_diffrn_radiation_wavelength 1.54184
_diffrn_reflns_av_R_equivalents 0.0467
_diffrn_reflns_av_unetI/netI 0.0410
_diffrn_reflns_Laue_measured_fraction_full 0.9976
_diffrn_reflns_Laue_measured_fraction_max 0.9846
_diffrn_reflns_limit_h_max 9
_diffrn_reflns_limit_h_min -9
_diffrn_reflns_limit_k_max 7
_diffrn_reflns_limit_k_min -8
_diffrn_reflns_limit_l_max 35
_diffrn_reflns_limit_l_min -35
_diffrn_reflns_number 11916
_diffrn_reflns_point_group_measured_fraction_full 0.9976
_diffrn_reflns_point_group_measured_fraction_max 0.9846
_diffrn_reflns_theta_full 67.6840
_diffrn_reflns_theta_max 79.27
_diffrn_reflns_theta_min 5.99
_exptl_absorpt_coefficient_mu 0.702
_exptl_absorpt_correction_T_max 1.00000
_exptl_absorpt_correction_T_min 0.38727
_exptl_absorpt_correction_type multi-scan
_exptl_absorpt_process_details
;
CrysAlisPro 1.171.42.52a (Rigaku Oxford Diffraction, 2022)
Empirical absorption correction using spherical harmonics,
implemented in SCALE3 ABSPACK scaling algorithm.
;
_exptl_crystal_colour 'clear light colourless'
_exptl_crystal_colour_lustre clear
_exptl_crystal_colour_modifier light
_exptl_crystal_colour_primary colourless
_exptl_crystal_density_diffrn 1.334
_exptl_crystal_description plate
_exptl_crystal_F_000 577.932
_exptl_crystal_preparation 'As per the reaction scheme'
_exptl_crystal_recrystallization_method 'Slow vapour diffusion'
_exptl_crystal_size_max 0.32
_exptl_crystal_size_mid 0.29
_exptl_crystal_size_min 0.16
_refine_diff_density_max 0.4363
_refine_diff_density_min -0.3103
_refine_diff_density_rms 0.0769
_refine_ls_d_res_high 0.7846
_refine_ls_d_res_low 7.3910
_refine_ls_goodness_of_fit_ref 1.1492
_refine_ls_hydrogen_treatment constr
_refine_ls_matrix_type full
_refine_ls_number_constraints 25
_refine_ls_number_parameters 190
_refine_ls_number_reflns 2932
_refine_ls_number_restraints 0
_refine_ls_restrained_S_all 1.1492
_refine_ls_R_factor_all 0.0698
_refine_ls_R_factor_gt 0.0648
_refine_ls_shift/su_max -0.0003
_refine_ls_shift/su_mean 0.0001
_refine_ls_structure_factor_coef Fsqd
_refine_ls_weighting_details 'w=1/[\s^2^(Fo^2^)+(0.0175P)^2^+2.3798P] where P=(Fo^2^+2Fc^2^)/3'
_refine_ls_weighting_scheme calc
_refine_ls_wR_factor_gt 0.1493
_refine_ls_wR_factor_ref 0.1518
_reflns_Friedel_coverage 0.0
_reflns_limit_h_max 8
_reflns_limit_h_min -9
_reflns_limit_k_max 8
_reflns_limit_k_min 0
_reflns_limit_l_max 35
_reflns_limit_l_min -7
_reflns_number_gt 2636
_reflns_number_total 2932
_reflns_threshold_expression I>=2u(I)
_cod_data_source_file d3ob01672b2.cif
_cod_data_source_block sjp-smc-pm_auto
_cod_depositor_comments 'Adding full bibliography for 7159682.cif.'
_cod_database_code 7159682
_olex2_refinement_description
;
1. Fixed Uiso
 At 1.2 times of:
  All C(H) groups, All C(H,H) groups
2.a Secondary CH2 refined with riding coordinates:
 C3(H3a,H3b)
2.b Aromatic/amide H refined with riding coordinates:
 C9(H9), C14(H14), C8(H8), C11(H11), C17(H17), C16(H16), C12(H12), C15(H15),
 C10(H10), C18(H18), C5(H5)
;
_olex2_submission_special_instructions 'No special instructions were received'
_oxdiff_exptl_absorpt_empirical_details
;
Empirical correction (ABSPACK) includes:
- Absorption correction using spherical harmonics
- Frame scaling
;

loop_
_space_group_symop_id
_space_group_symop_operation_xyz
1 x,y,z
2 -x+1/2,y+1/2,-z+1/2
3 -x,-y,-z
4 x-1/2,-y-1/2,z-1/2

loop_
_atom_site_label
_atom_site_type_symbol
_atom_site_fract_x
_atom_site_fract_y
_atom_site_fract_z
_atom_site_U_iso_or_equiv
_atom_site_adp_type
_atom_site_occupancy
_atom_site_refinement_flags_posn
O2 O 0.6964(2) 0.7433(3) 0.37696(6) 0.0275(4) Uani 1.000000 .
O1 O 0.6200(2) 1.0108(3) 0.41793(7) 0.0324(4) Uani 1.000000 .
N1 N 0.7554(2) 0.5155(3) 0.46039(7) 0.0218(4) Uani 1.000000 .
C1 C 0.6647(3) 0.8330(4) 0.41927(9) 0.0262(5) Uani 1.000000 .
C9 C 0.7497(3) 0.3436(4) 0.60165(9) 0.0329(6) Uani 1.000000 .
H9 H 0.7439(3) 0.3085(4) 0.63447(9) 0.0395(7) Uiso 1.000000 R
C3 C 0.8197(3) 0.4343(4) 0.41712(8) 0.0240(5) Uani 1.000000 .
H3a H 0.9502(3) 0.4601(4) 0.41771(8) 0.0289(6) Uiso 1.000000 R
H3b H 0.7999(3) 0.2863(4) 0.41562(8) 0.0289(6) Uiso 1.000000 R
C14 C 0.5853(3) 0.3968(5) 0.24646(9) 0.0342(6) Uani 1.000000 .
H14 H 0.6434(3) 0.2690(5) 0.24974(9) 0.0410(7) Uiso 1.000000 R
C6 C 0.6993(3) 0.5799(4) 0.53640(8) 0.0231(5) Uani 1.000000 .
C8 C 0.6898(3) 0.5302(4) 0.58553(9) 0.0294(5) Uani 1.000000 .
H8 H 0.6431(3) 0.6240(4) 0.60677(9) 0.0352(7) Uiso 1.000000 R
C11 C 0.8298(3) 0.2450(4) 0.52271(9) 0.0251(5) Uani 1.000000 .
H11 H 0.8772(3) 0.1494(4) 0.50200(9) 0.0301(6) Uiso 1.000000 R
C17 C 0.4090(4) 0.7657(5) 0.23639(10) 0.0401(7) Uani 1.000000 .
H17 H 0.3468(4) 0.8910(5) 0.23300(10) 0.0481(8) Uiso 1.000000 R
C2 C 0.6876(3) 0.7086(4) 0.46235(8) 0.0234(5) Uani 1.000000 .
C16 C 0.4207(4) 0.6437(6) 0.19625(10) 0.0463(8) Uani 1.000000 .
H16 H 0.3682(4) 0.6865(6) 0.16536(10) 0.0556(10) Uiso 1.000000 R
C12 C 0.6657(3) 0.4384(4) 0.33298(9) 0.0265(5) Uani 1.000000 .
H12 H 0.6864(3) 0.2965(4) 0.33336(9) 0.0318(6) Uiso 1.000000 R
C15 C 0.5087(4) 0.4605(6) 0.20141(10) 0.0443(8) Uani 1.000000 .
H15 H 0.5170(4) 0.3773(6) 0.17396(10) 0.0531(9) Uiso 1.000000 R
C13 C 0.5775(3) 0.5192(4) 0.28698(8) 0.0273(5) Uani 1.000000 .
C10 C 0.8195(3) 0.2032(4) 0.57087(9) 0.0310(6) Uani 1.000000 .
H10 H 0.8608(3) 0.0759(4) 0.58349(9) 0.0372(7) Uiso 1.000000 R
C7 C 0.7673(3) 0.4344(3) 0.50578(8) 0.0207(5) Uani 1.000000 .
C18 C 0.4880(3) 0.7048(4) 0.28137(9) 0.0318(6) Uani 1.000000 .
H18 H 0.4812(3) 0.7899(4) 0.30858(9) 0.0381(7) Uiso 1.000000 R
C4 C 0.7206(3) 0.5333(4) 0.37383(9) 0.0237(5) Uani 1.000000 .
C5 C 0.6503(3) 0.7529(4) 0.50838(9) 0.0256(5) Uani 1.000000 .
H5 H 0.6015(3) 0.8754(4) 0.51914(9) 0.0307(6) Uiso 1.000000 R

loop_
_atom_site_aniso_label
_atom_site_aniso_U_11
_atom_site_aniso_U_22
_atom_site_aniso_U_33
_atom_site_aniso_U_12
_atom_site_aniso_U_13
_atom_site_aniso_U_23
O2 0.0330(9) 0.0222(8) 0.0268(8) -0.0028(7) 0.0014(7) 0.0003(7)
O1 0.0397(10) 0.0177(8) 0.0388(10) -0.0026(7) 0.0006(8) -0.0018(7)
N1 0.0190(9) 0.0219(10) 0.0237(9) -0.0020(7) -0.0007(7) 0.0003(8)
C1 0.0256(11) 0.0230(12) 0.0293(12) -0.0072(9) -0.0002(9) -0.0048(10)
C9 0.0261(12) 0.0456(16) 0.0256(12) -0.0128(11) -0.0032(9) 0.0050(11)
C3 0.0234(11) 0.0228(11) 0.0256(11) -0.0007(9) 0.0013(9) -0.0018(9)
C14 0.0256(12) 0.0457(16) 0.0310(13) 0.0028(11) 0.0019(10) -0.0080(12)
C6 0.0150(9) 0.0269(12) 0.0266(11) -0.0040(9) -0.0017(8) -0.0049(9)
C8 0.0201(11) 0.0409(15) 0.0267(12) -0.0084(10) 0.0012(9) -0.0068(11)
C11 0.0200(10) 0.0241(12) 0.0296(12) -0.0035(9) -0.0042(9) 0.0019(9)
C17 0.0283(13) 0.0514(18) 0.0400(15) 0.0066(13) 0.0010(11) 0.0077(13)
C2 0.0200(10) 0.0202(11) 0.0294(12) -0.0035(9) -0.0008(9) -0.0028(9)
C16 0.0328(14) 0.079(2) 0.0257(13) 0.0067(15) -0.0031(11) 0.0048(14)
C12 0.0226(11) 0.0281(12) 0.0284(12) -0.0005(9) 0.0008(9) -0.0021(10)
C15 0.0329(14) 0.071(2) 0.0276(13) 0.0030(14) -0.0031(11) -0.0128(14)
C13 0.0183(10) 0.0389(14) 0.0243(11) -0.0023(10) 0.0007(8) -0.0021(10)
C10 0.0282(12) 0.0311(13) 0.0313(13) -0.0077(10) -0.0078(10) 0.0091(11)
C7 0.0154(9) 0.0219(11) 0.0235(11) -0.0053(8) -0.0032(8) 0.0009(9)
C18 0.0237(11) 0.0420(15) 0.0294(13) 0.0011(11) 0.0020(10) -0.0022(11)
C4 0.0201(10) 0.0215(11) 0.0290(12) -0.0033(9) -0.0002(9) -0.0000(9)
C5 0.0199(10) 0.0261(12) 0.0300(12) -0.0027(9) -0.0004(9) -0.0066(10)

loop_
_atom_type_symbol
_atom_type_scat_dispersion_real
_atom_type_scat_dispersion_imag
_atom_type_scat_Cromer_Mann_a1
_atom_type_scat_Cromer_Mann_a2
_atom_type_scat_Cromer_Mann_a3
_atom_type_scat_Cromer_Mann_a4
_atom_type_scat_Cromer_Mann_b1
_atom_type_scat_Cromer_Mann_b2
_atom_type_scat_Cromer_Mann_b3
_atom_type_scat_Cromer_Mann_b4
_atom_type_scat_Cromer_Mann_c
_atom_type_scat_source
_atom_type_scat_dispersion_source
C 0.01920 0.00962 2.31000 1.02000 1.58860 0.86500 20.84390 10.20750 0.56870 51.65120 0.21560 'International Tables Volume C Table 6.1.1.4 (pp. 500-502)' 'Henke, Gullikson and Davis, At. Data and Nucl. Data Tables, 1993, 54, 2'
H 0.00000 0.00000 0.49300 0.32291 0.14019 0.04081 10.51090 26.12570 3.14236 57.79970 0.00304 'International Tables Volume C Table 6.1.1.4 (pp. 500-502)' 'Henke, Gullikson and Davis, At. Data and Nucl. Data Tables, 1993, 54, 2'
N 0.03256 0.01839 12.21260 3.13220 2.01250 1.16630 0.00570 9.89330 28.99750 0.58260 -11.52900 'International Tables Volume C Table 6.1.1.4 (pp. 500-502)' 'Henke, Gullikson and Davis, At. Data and Nucl. Data Tables, 1993, 54, 2'
O 0.05239 0.03377 3.04850 2.28680 1.54630 0.86700 13.27710 5.70110 0.32390 32.90890 0.25080 'International Tables Volume C Table 6.1.1.4 (pp. 500-502)' 'Henke, Gullikson and Davis, At. Data and Nucl. Data Tables, 1993, 54, 2'

loop_
_geom_angle_atom_site_label_1
_geom_angle_atom_site_label_2
_geom_angle_atom_site_label_3
_geom_angle
_geom_angle_site_symmetry_1
_geom_angle_site_symmetry_3
_geom_angle_publ_flag
C4 O2 C1 121.25(19) . . ?
C2 N1 C3 122.23(19) . . ?
C7 N1 C3 129.1(2) . . ?
C7 N1 C2 108.24(19) . . ?
O1 C1 O2 117.7(2) . . ?
C2 C1 O2 117.0(2) . . ?
C2 C1 O1 125.3(2) . . ?
C8 C9 H9 119.18(15) . . ?
C10 C9 H9 119.18(15) . . ?
C10 C9 C8 121.6(2) . . ?
H3a C3 N1 109.83(11) . . ?
H3b C3 N1 109.83(12) . . ?
H3b C3 H3a 108.3 . . ?
C4 C3 N1 109.25(19) . . ?
C4 C3 H3a 109.83(12) . . ?
C4 C3 H3b 109.83(13) . . ?
C15 C14 H14 119.76(18) . . ?
C13 C14 H14 119.76(16) . . ?
C13 C14 C15 120.5(3) . . ?
C7 C6 C8 119.0(2) . . ?
C5 C6 C8 133.3(2) . . ?
C5 C6 C7 107.7(2) . . ?
C6 C8 C9 118.4(2) . . ?
H8 C8 C9 120.79(15) . . ?
H8 C8 C6 120.79(15) . . ?
C10 C11 H11 121.49(16) . . ?
C7 C11 H11 121.49(14) . . ?
C7 C11 C10 117.0(2) . . ?
C16 C17 H17 119.92(18) . . ?
C18 C17 H17 119.92(18) . . ?
C18 C17 C16 120.2(3) . . ?
C1 C2 N1 120.2(2) . . ?
C5 C2 N1 110.4(2) . . ?
C5 C2 C1 129.4(2) . . ?
H16 C16 C17 120.11(18) . . ?
C15 C16 C17 119.8(3) . . ?
C15 C16 H16 120.11(16) . . ?
C13 C12 H12 115.02(14) . . ?
C4 C12 H12 115.02(15) . . ?
C4 C12 C13 130.0(2) . . ?
C16 C15 C14 120.4(3) . . ?
H15 C15 C14 119.79(18) . . ?
H15 C15 C16 119.79(16) . . ?
C12 C13 C14 116.1(2) . . ?
C18 C13 C14 118.7(2) . . ?
C18 C13 C12 125.3(2) . . ?
C11 C10 C9 121.8(2) . . ?
H10 C10 C9 119.11(15) . . ?
H10 C10 C11 119.11(16) . . ?
C6 C7 N1 107.5(2) . . ?
C11 C7 N1 130.3(2) . . ?
C11 C7 C6 122.2(2) . . ?
C13 C18 C17 120.5(3) . . ?
H18 C18 C17 119.76(18) . . ?
H18 C18 C13 119.76(14) . . ?
C3 C4 O2 116.0(2) . . ?
C12 C4 O2 119.4(2) . . ?
C12 C4 C3 124.5(2) . . ?
C2 C5 C6 106.1(2) . . ?
H5 C5 C6 126.94(14) . . ?
H5 C5 C2 126.94(14) . . ?

loop_
_geom_bond_atom_site_label_1
_geom_bond_atom_site_label_2
_geom_bond_distance
_geom_bond_site_symmetry_2
_geom_bond_publ_flag
O2 C1 1.364(3) . ?
O2 C4 1.404(3) . ?
O1 C1 1.221(3) . ?
N1 C3 1.450(3) . ?
N1 C2 1.377(3) . ?
N1 C7 1.369(3) . ?
C1 C2 1.450(3) . ?
C9 H9 0.9500 . ?
C9 C8 1.371(4) . ?
C9 C10 1.403(4) . ?
C3 H3a 0.9900 . ?
C3 H3b 0.9900 . ?
C3 C4 1.496(3) . ?
C14 H14 0.9500 . ?
C14 C15 1.388(4) . ?
C14 C13 1.396(4) . ?
C6 C8 1.419(3) . ?
C6 C7 1.417(3) . ?
C6 C5 1.410(3) . ?
C8 H8 0.9500 . ?
C11 H11 0.9500 . ?
C11 C10 1.382(3) . ?
C11 C7 1.400(3) . ?
C17 H17 0.9500 . ?
C17 C16 1.390(4) . ?
C17 C18 1.387(4) . ?
C2 C5 1.375(3) . ?
C16 H16 0.9500 . ?
C16 C15 1.378(5) . ?
C12 H12 0.9500 . ?
C12 C13 1.477(3) . ?
C12 C4 1.326(3) . ?
C15 H15 0.9500 . ?
C13 C18 1.398(4) . ?
C10 H10 0.9500 . ?
C18 H18 0.9500 . ?
C5 H5 0.9500 . ?

loop_
_geom_torsion_atom_site_label_1
_geom_torsion_atom_site_label_2
_geom_torsion_atom_site_label_3
_geom_torsion_atom_site_label_4
_geom_torsion
_geom_torsion_site_symmetry_1
_geom_torsion_site_symmetry_2
_geom_torsion_site_symmetry_3
_geom_torsion_site_symmetry_4
_geom_torsion_publ_flag
O2 C1 C2 N1 6.2(2) . . . . ?
O2 C1 C2 C5 -173.73(19) . . . . ?
O2 C4 C3 N1 43.2(2) . . . . ?
O2 C4 C12 C13 -0.1(3) . . . . ?
O1 C1 C2 N1 -173.6(2) . . . . ?
O1 C1 C2 C5 6.5(3) . . . . ?
N1 C3 C4 C12 -140.90(19) . . . . ?
N1 C2 C5 C6 0.7(2) . . . . ?
N1 C7 C6 C8 177.54(17) . . . . ?
N1 C7 C6 C5 -1.47(19) . . . . ?
N1 C7 C11 C10 -177.9(2) . . . . ?
C1 C2 C5 C6 -179.4(3) . . . . ?
C9 C8 C6 C7 1.0(2) . . . . ?
C9 C8 C6 C5 179.7(2) . . . . ?
C9 C10 C11 C7 0.0(3) . . . . ?
C3 C4 C12 C13 -175.8(2) . . . . ?
C14 C15 C16 C17 0.2(4) . . . . ?
C14 C13 C12 C4 161.0(2) . . . . ?
C14 C13 C18 C17 -0.1(3) . . . . ?
C6 C7 C11 C10 1.1(2) . . . . ?
C17 C18 C13 C12 -179.7(2) . . . . ?
